data_4077758
loop_
_publ_author_name
'Rink, Barbara'
'Brorson, Michael'
'Scowen, Ian J.'

_publ_section_title
;
 New Heterometallic Cubane-Like Clusters
 [{(\h5-Cp)Mo}3S4{M&#x2018;(CO)3}](pts) (M&#x2018; = Cr, Mo, W; pts
 =p-Toluenesulfonate) Obtained by Ligand Substitution Reactions and
 Insertion of {M&#x2018;(CO)3} Fragments
;
_journal_issue 12
_journal_name_full Organometallics
_journal_page_first 2309
_journal_paper_doi 10.1021/om990029f
_journal_volume 18
_journal_year 1999
_chemical_formula_sum 'C25.5 H24 Mo3 O6.5 S5 W'
_chemical_formula_weight 1066.42
_chemical_name_common 'Compound 2c.(MeOH)0.5'
_chemical_name_systematic
; 
 ? 
;
_space_group_IT_number 2
_symmetry_cell_setting triclinic
_symmetry_space_group_name_Hall '-P 1'
_symmetry_space_group_name_H-M 'P -1'
_atom_sites_solution_hydrogens geom
_atom_sites_solution_primary direct
_atom_sites_solution_secondary difmap
_audit_creation_method SHELXL-97
_cell_angle_alpha 107.96(3)
_cell_angle_beta 90.27(3)
_cell_angle_gamma 99.53(3)
_cell_formula_units_Z 2
_cell_length_a 9.6470(19)
_cell_length_b 10.900(2)
_cell_length_c 16.267(3)
_cell_measurement_reflns_used 1344
_cell_measurement_temperature 293(2)
_cell_volume 1601.9(6)
_computing_cell_refinement 'Stoe IPDS 1.06'
_computing_data_collection 'Stoe IPDS 1.06'
_computing_data_reduction 'Stoe IPDS 1.06'
_computing_molecular_graphics 'ORTEP 32'
_computing_publication_material 'CIFTAB (Sheldrick, 1997)'
_computing_structure_refinement 'SHELXL-97 (Sheldrick, 1997)'
_computing_structure_solution 'SHELXS-97 (Sheldrick, 1990)'
_diffrn_ambient_temperature 293(2)
_diffrn_measured_fraction_theta_full 0.922
_diffrn_measured_fraction_theta_max 0.922
_diffrn_measurement_device_type 'Stoe IPDS'
_diffrn_measurement_method 'image plate'
_diffrn_radiation_monochromator graphite
_diffrn_radiation_source 'fine-focus sealed tube'
_diffrn_radiation_type MoK\a
_diffrn_radiation_wavelength 0.71073
_diffrn_reflns_av_R_equivalents 0.0402
_diffrn_reflns_av_sigmaI/netI 0.0400
_diffrn_reflns_limit_h_max 10
_diffrn_reflns_limit_h_min -10
_diffrn_reflns_limit_k_max 12
_diffrn_reflns_limit_k_min -12
_diffrn_reflns_limit_l_max 19
_diffrn_reflns_limit_l_min -19
_diffrn_reflns_number 10084
_diffrn_reflns_theta_full 25.00
_diffrn_reflns_theta_max 25.00
_diffrn_reflns_theta_min 6.01
_diffrn_standards_decay_% 0
_exptl_absorpt_coefficient_mu 5.091
_exptl_absorpt_correction_T_max 0.7671
_exptl_absorpt_correction_T_min 0.3463
_exptl_absorpt_correction_type empirical
_exptl_absorpt_process_details 'DIFABS (Stuart & Walker, 1976)'
_exptl_crystal_colour 'dark green'
_exptl_crystal_density_diffrn 2.211
_exptl_crystal_density_method 'not measured'
_exptl_crystal_description plate
_exptl_crystal_F_000 1018
_exptl_crystal_size_max 0.39
_exptl_crystal_size_mid 0.31
_exptl_crystal_size_min 0.08
_refine_diff_density_max 2.414
_refine_diff_density_min -1.463
_refine_diff_density_rms 0.195
_refine_ls_extinction_method none
_refine_ls_goodness_of_fit_ref 0.998
_refine_ls_hydrogen_treatment mixed
_refine_ls_matrix_type full
_refine_ls_number_parameters 374
_refine_ls_number_reflns 5210
_refine_ls_number_restraints 55
_refine_ls_restrained_S_all 0.993
_refine_ls_R_factor_all 0.0570
_refine_ls_R_factor_gt 0.0506
_refine_ls_shift/su_max 0.006
_refine_ls_shift/su_mean 0.001
_refine_ls_structure_factor_coef Fsqd
_refine_ls_weighting_details 'calc w=1/[\s^2^(Fo^2^)+(0.1205P)^2^+23.6527P] where P=(Fo^2^+2Fc^2^)/3'
_refine_ls_weighting_scheme calc
_refine_ls_wR_factor_gt 0.1816
_refine_ls_wR_factor_ref 0.1871
_reflns_number_gt 4683
_reflns_number_total 5210
_reflns_threshold_expression >2sigma(I)
_cod_data_source_file om990029f.cif
_cod_data_source_block ia006
_cod_depositor_comments
;
The following automatic conversions were performed:

'_symmetry_cell_setting' value 'Triclinic' changed to 'triclinic'
according to /home/saulius/struct/CIF-dictionaries/cif_core.dic
dictionary named 'cif_core.dic' version 2.4.2 from 2011-04-26.

Automatic conversion script
Id: cif_fix_values 1715 2011-07-08 13:25:40Z adriana 
;
_cod_original_sg_symbol_H-M P-1
_cod_original_formula_sum 'C25.50 H24 Mo3 O6.50 S5 W'
_cod_database_code 4077758

loop_
_symmetry_equiv_pos_as_xyz
'x, y, z'
'-x, -y, -z'

loop_
_atom_site_label
_atom_site_type_symbol
_atom_site_fract_x
_atom_site_fract_y
_atom_site_fract_z
_atom_site_U_iso_or_equiv
_atom_site_adp_type
_atom_site_occupancy
_atom_site_symmetry_multiplicity
_atom_site_calc_flag
_atom_site_refinement_flags
_atom_site_disorder_assembly
_atom_site_disorder_group
W1 W 0.20770(6) 0.54651(5) 0.18834(3) 0.0411(2) Uani 1 1 d . A .
Mo1 Mo 0.48140(11) 0.64841(9) 0.28983(6) 0.0338(3) Uani 1 1 d . A .
Mo2 Mo 0.26117(11) 0.49720(9) 0.35468(6) 0.0335(3) Uani 1 1 d . A .
Mo3 Mo 0.23988(11) 0.75925(9) 0.35809(7) 0.0360(3) Uani 1 1 d D . .
S1 S 0.4078(3) 0.6935(3) 0.43111(19) 0.0363(6) Uani 1 1 d . A .
S2 S 0.3803(3) 0.4285(3) 0.2286(2) 0.0401(7) Uani 1 1 d . . .
S3 S 0.3516(3) 0.7694(3) 0.2327(2) 0.0404(7) Uani 1 1 d . A .
S4 S 0.0645(3) 0.5714(3) 0.3170(2) 0.0402(7) Uani 1 1 d . A .
C10 C 0.2987(19) 0.5149(15) 0.0719(10) 0.058(4) Uani 1 1 d . . .
O10 O 0.3445(16) 0.5007(14) 0.0074(8) 0.082(4) Uani 1 1 d . A .
C20 C 0.0900(19) 0.3656(17) 0.1321(10) 0.062(4) Uani 1 1 d . . .
O20 O 0.0231(18) 0.2706(14) 0.0976(10) 0.102(5) Uani 1 1 d . A .
C30 C 0.0532(19) 0.6171(19) 0.1370(11) 0.066(4) Uani 1 1 d . . .
O30 O -0.0279(19) 0.6473(18) 0.1019(12) 0.109(5) Uani 1 1 d . A .
C11 C 0.6760(15) 0.7205(19) 0.2198(12) 0.064(5) Uani 1 1 d . . .
H11 H 0.6621 0.7472 0.1717 0.077 Uiso 1 1 calc R A .
C12 C 0.6868(17) 0.5932(17) 0.2203(11) 0.064(4) Uani 1 1 d . A .
H12 H 0.6833 0.5202 0.1715 0.076 Uiso 1 1 calc R . .
C13 C 0.7039(13) 0.5946(14) 0.3068(9) 0.047(3) Uani 1 1 d . . .
H13 H 0.7120 0.5233 0.3253 0.056 Uiso 1 1 calc R A .
C14 C 0.7063(15) 0.7237(14) 0.3595(10) 0.051(3) Uani 1 1 d . A .
H14 H 0.7169 0.7523 0.4196 0.061 Uiso 1 1 calc R . .
C15 C 0.6909(15) 0.8007(14) 0.3099(12) 0.057(4) Uani 1 1 d . A .
H15 H 0.6901 0.8902 0.3303 0.068 Uiso 1 1 calc R . .
C21 C 0.2057(17) 0.2785(12) 0.3532(10) 0.051(3) Uani 1 1 d . . .
H21 H 0.1914 0.2106 0.3010 0.061 Uiso 1 1 calc R A .
C22 C 0.0996(17) 0.3462(15) 0.3981(11) 0.058(4) Uani 1 1 d . A .
H22 H 0.0046 0.3316 0.3810 0.070 Uiso 1 1 calc R . .
C23 C 0.1671(15) 0.4369(14) 0.4714(9) 0.047(3) Uani 1 1 d . . .
H23 H 0.1238 0.4951 0.5133 0.057 Uiso 1 1 calc R A .
C24 C 0.3094(14) 0.4296(13) 0.4743(9) 0.043(3) Uani 1 1 d . A .
H24 H 0.3766 0.4813 0.5177 0.052 Uiso 1 1 calc R . .
C25 C 0.3333(17) 0.3311(14) 0.4006(10) 0.053(3) Uani 1 1 d . A .
H25 H 0.4193 0.3051 0.3858 0.063 Uiso 1 1 calc R . .
C311 C 0.136(3) 0.944(2) 0.3662(14) 0.055(7) Uiso 0.62 1 d PD A 1
H311 H 0.1008 0.9562 0.3163 0.066 Uiso 0.62 1 calc PR A 1
C321 C 0.280(2) 0.9907(13) 0.4057(18) 0.044(5) Uiso 0.62 1 d PD A 1
H321 H 0.3547 1.0376 0.3858 0.053 Uiso 0.62 1 calc PR A 1
C331 C 0.284(3) 0.9493(18) 0.4803(12) 0.044(5) Uiso 0.62 1 d PD A 1
H331 H 0.3606 0.9651 0.5191 0.053 Uiso 0.62 1 calc PR A 1
C341 C 0.146(3) 0.8786(18) 0.4849(12) 0.043(5) Uiso 0.62 1 d PD A 1
H341 H 0.1179 0.8385 0.5263 0.052 Uiso 0.62 1 calc PR A 1
C351 C 0.0640(18) 0.881(2) 0.4166(19) 0.050(5) Uiso 0.62 1 d PD A 1
H351 H -0.0308 0.8436 0.4063 0.060 Uiso 0.62 1 calc PR A 1
C312 C 0.191(4) 0.965(2) 0.3623(14) 0.028(7) Uiso 0.38 1 d PD A 2
H312 H 0.2088 0.9958 0.3152 0.033 Uiso 0.38 1 calc PR A 2
C322 C 0.291(2) 0.9830(17) 0.437(2) 0.035(8) Uiso 0.38 1 d PD A 2
H322 H 0.3834 1.0278 0.4456 0.042 Uiso 0.38 1 calc PR A 2
C332 C 0.217(4) 0.918(3) 0.4909(12) 0.051(9) Uiso 0.38 1 d PD A 2
H332 H 0.2517 0.9121 0.5428 0.061 Uiso 0.38 1 calc PR A 2
C342 C 0.078(3) 0.862(2) 0.4513(19) 0.034(7) Uiso 0.38 1 d PD A 2
H342 H 0.0072 0.8115 0.4718 0.041 Uiso 0.38 1 calc PR A 2
C352 C 0.069(2) 0.896(2) 0.377(2) 0.031(6) Uiso 0.38 1 d PD A 2
H352 H -0.0119 0.8742 0.3413 0.037 Uiso 0.38 1 calc PR A 2
S10 S 0.6839(4) 0.1786(3) 0.3113(2) 0.0508(8) Uani 1 1 d . . .
O1 O 0.7163(18) 0.3147(12) 0.3593(9) 0.087(4) Uani 1 1 d . . .
O2 O 0.8066(15) 0.1192(19) 0.2940(10) 0.099(5) Uani 1 1 d . . .
O3 O 0.5810(14) 0.1073(13) 0.3511(8) 0.074(3) Uani 1 1 d . . .
C1 C 0.6034(17) 0.1687(13) 0.2103(9) 0.050(3) Uani 1 1 d . . .
C2 C 0.4655(17) 0.1071(15) 0.1875(10) 0.054(3) Uani 1 1 d . . .
H2 H 0.4144 0.0656 0.2227 0.065 Uiso 1 1 calc R . .
C3 C 0.405(2) 0.1091(17) 0.1099(13) 0.076(6) Uani 1 1 d . . .
H3 H 0.3109 0.0724 0.0947 0.092 Uiso 1 1 calc R . .
C4 C 0.483(3) 0.165(2) 0.0554(12) 0.094(8) Uani 1 1 d . . .
C5 C 0.618(3) 0.221(2) 0.0775(14) 0.085(6) Uani 1 1 d . . .
H5 H 0.6701 0.2574 0.0403 0.102 Uiso 1 1 calc R . .
C6 C 0.680(2) 0.2242(18) 0.1551(11) 0.067(4) Uani 1 1 d . . .
H6 H 0.7740 0.2638 0.1701 0.080 Uiso 1 1 calc R . .
C7 C 0.411(3) 0.166(2) -0.0309(15) 0.113(10) Uani 1 1 d . . .
H71 H 0.4818 0.1792 -0.0701 0.169 Uiso 1 1 calc R . .
H72 H 0.3580 0.2367 -0.0184 0.169 Uiso 1 1 calc R . .
H73 H 0.3487 0.0847 -0.0569 0.169 Uiso 1 1 calc R . .
O1S O 1.021(2) 0.029(3) 0.2005(14) 0.073(7) Uani 0.50 1 d P . .
C1S C 0.982(5) -0.042(3) 0.118(2) 0.076(11) Uani 0.50 1 d P . .

loop_
_atom_site_aniso_label
_atom_site_aniso_U_11
_atom_site_aniso_U_22
_atom_site_aniso_U_33
_atom_site_aniso_U_23
_atom_site_aniso_U_13
_atom_site_aniso_U_12
W1 0.0412(4) 0.0431(3) 0.0386(3) 0.0125(2) -0.0012(2) 0.0072(2)
Mo1 0.0325(6) 0.0337(5) 0.0366(5) 0.0118(4) 0.0035(4) 0.0079(4)
Mo2 0.0328(6) 0.0311(5) 0.0380(5) 0.0120(4) 0.0029(4) 0.0076(4)
Mo3 0.0367(6) 0.0324(5) 0.0411(6) 0.0120(4) 0.0041(4) 0.0116(4)
S1 0.0395(17) 0.0331(14) 0.0356(14) 0.0092(11) 0.0009(11) 0.0078(11)
S2 0.0428(18) 0.0340(14) 0.0428(16) 0.0090(12) 0.0049(12) 0.0106(12)
S3 0.0427(18) 0.0403(15) 0.0428(16) 0.0183(13) 0.0025(12) 0.0097(12)
S4 0.0328(17) 0.0424(16) 0.0471(17) 0.0146(13) 0.0039(12) 0.0098(12)
C10 0.072(11) 0.050(8) 0.051(9) 0.012(6) 0.001(7) 0.014(7)
O10 0.098(10) 0.094(9) 0.053(7) 0.022(6) 0.025(7) 0.017(7)
C20 0.064(11) 0.066(10) 0.041(8) 0.006(7) -0.007(7) -0.009(8)
O20 0.111(12) 0.072(9) 0.084(9) -0.002(7) -0.008(8) -0.040(8)
C30 0.057(11) 0.082(11) 0.062(10) 0.031(9) -0.010(8) 0.004(8)
O30 0.106(12) 0.124(13) 0.113(12) 0.052(10) -0.037(10) 0.039(10)
C11 0.029(8) 0.100(13) 0.085(12) 0.064(11) 0.006(7) 0.004(7)
C12 0.050(10) 0.072(10) 0.059(9) 0.006(8) 0.022(7) 0.010(7)
C13 0.017(7) 0.061(8) 0.065(9) 0.023(7) 0.000(5) 0.009(5)
C14 0.036(8) 0.053(8) 0.055(8) 0.007(6) -0.003(6) 0.000(6)
C15 0.035(8) 0.044(7) 0.090(12) 0.024(8) 0.002(7) -0.005(6)
C21 0.070(10) 0.027(6) 0.058(8) 0.019(6) 0.000(7) 0.003(6)
C22 0.045(9) 0.064(9) 0.077(10) 0.049(8) -0.004(7) -0.011(7)
C23 0.048(9) 0.054(8) 0.047(7) 0.025(6) 0.013(6) 0.011(6)
C24 0.036(7) 0.054(7) 0.051(7) 0.031(6) 0.010(5) 0.010(5)
C25 0.062(10) 0.052(8) 0.060(9) 0.032(7) 0.012(7) 0.025(7)
S10 0.055(2) 0.0450(17) 0.0518(19) 0.0124(15) -0.0008(15) 0.0126(15)
O1 0.132(13) 0.054(7) 0.069(8) 0.014(6) -0.023(8) 0.008(7)
O2 0.060(9) 0.159(15) 0.088(10) 0.037(10) 0.001(7) 0.051(9)
O3 0.076(9) 0.088(8) 0.070(7) 0.043(7) 0.003(6) 0.008(6)
C1 0.066(10) 0.039(7) 0.039(7) 0.002(5) 0.009(6) 0.015(6)
C2 0.052(9) 0.055(8) 0.050(8) 0.006(6) 0.003(6) 0.013(6)
C3 0.083(14) 0.058(9) 0.076(12) 0.003(8) -0.036(10) 0.014(8)
C4 0.18(3) 0.070(12) 0.046(9) 0.014(9) 0.010(13) 0.071(15)
C5 0.100(17) 0.090(14) 0.075(13) 0.039(11) 0.005(11) 0.016(12)
C6 0.081(13) 0.072(10) 0.052(9) 0.027(8) 0.017(8) 0.011(8)
C7 0.18(3) 0.095(16) 0.070(13) 0.011(11) -0.034(15) 0.066(17)
O1S 0.040(13) 0.13(2) 0.047(11) 0.015(12) -0.003(9) 0.040(13)
C1S 0.12(3) 0.055(18) 0.041(16) -0.005(14) 0.011(17) 0.008(18)

loop_
_atom_type_symbol
_atom_type_description
_atom_type_scat_dispersion_real
_atom_type_scat_dispersion_imag
_atom_type_scat_source
C C 0.0033 0.0016 'International Tables Vol C Tables 4.2.6.8 and 6.1.1.4'
H H 0.0000 0.0000 'International Tables Vol C Tables 4.2.6.8 and 6.1.1.4'
O O 0.0106 0.0060 'International Tables Vol C Tables 4.2.6.8 and 6.1.1.4'
S S 0.1246 0.1234 'International Tables Vol C Tables 4.2.6.8 and 6.1.1.4'
Mo Mo -1.6832 0.6857 'International Tables Vol C Tables 4.2.6.8 and 6.1.1.4'
W W -0.8490 6.8722 'International Tables Vol C Tables 4.2.6.8 and 6.1.1.4'

loop_
_geom_angle_atom_site_label_1
_geom_angle_atom_site_label_2
_geom_angle_atom_site_label_3
_geom_angle
C20 W1 C10 84.8(6)
C20 W1 C30 86.0(7)
C10 W1 C30 87.8(7)
C20 W1 S2 85.5(5)
C10 W1 S2 86.9(5)
C30 W1 S2 170.3(5)
C20 W1 S3 170.7(4)
C10 W1 S3 87.2(5)
C30 W1 S3 89.0(5)
S2 W1 S3 98.74(11)
C20 W1 S4 89.2(5)
C10 W1 S4 171.7(5)
C30 W1 S4 86.1(5)
S2 W1 S4 98.30(11)
S3 W1 S4 98.35(11)
C20 W1 Mo1 135.3(5)
C10 W1 Mo1 93.4(5)
C30 W1 Mo1 138.7(5)
S2 W1 Mo1 49.80(8)
S3 W1 Mo1 49.88(8)
S4 W1 Mo1 94.88(8)
C20 W1 Mo2 94.0(5)
C10 W1 Mo2 136.4(5)
C30 W1 Mo2 135.7(5)
S2 W1 Mo2 49.72(8)
S3 W1 Mo2 95.04(8)
S4 W1 Mo2 49.55(8)
Mo1 W1 Mo2 57.94(4)
C20 W1 Mo3 138.7(5)
C10 W1 Mo3 136.6(4)
C30 W1 Mo3 94.5(5)
S2 W1 Mo3 94.87(8)
S3 W1 Mo3 49.58(8)
S4 W1 Mo3 49.79(8)
Mo1 W1 Mo3 57.75(4)
Mo2 W1 Mo3 57.83(3)
S2 Mo1 S1 101.87(12)
S2 Mo1 S3 106.97(12)
S1 Mo1 S3 101.88(12)
S2 Mo1 C14 124.8(4)
S1 Mo1 C14 83.6(4)
S3 Mo1 C14 125.8(4)
S2 Mo1 C15 144.4(4)
S1 Mo1 C15 101.4(4)
S3 Mo1 C15 94.1(4)
C14 Mo1 C15 33.6(5)
S2 Mo1 C11 114.9(5)
S1 Mo1 C11 137.3(5)
S3 Mo1 C11 88.0(4)
C14 Mo1 C11 58.2(6)
C15 Mo1 C11 36.0(6)
S2 Mo1 C13 91.8(4)
S1 Mo1 C13 101.2(4)
S3 Mo1 C13 146.3(4)
C14 Mo1 C13 34.7(5)
C15 Mo1 C13 57.4(5)
C11 Mo1 C13 58.5(5)
S2 Mo1 C12 86.8(4)
S1 Mo1 C12 136.0(5)
S3 Mo1 C12 116.9(5)
C14 Mo1 C12 57.5(6)
C15 Mo1 C12 57.9(6)
C11 Mo1 C12 34.9(6)
C13 Mo1 C12 34.9(6)
S2 Mo1 Mo3 100.95(9)
S1 Mo1 Mo3 51.95(8)
S3 Mo1 Mo3 52.05(9)
C14 Mo1 Mo3 122.6(4)
C15 Mo1 Mo3 114.6(4)
C11 Mo1 Mo3 133.3(4)
C13 Mo1 Mo3 152.0(4)
C12 Mo1 Mo3 167.9(5)
S2 Mo1 Mo2 51.96(9)
S1 Mo1 Mo2 52.04(8)
S3 Mo1 Mo2 100.94(9)
C14 Mo1 Mo2 122.1(4)
C15 Mo1 Mo2 151.6(4)
C11 Mo1 Mo2 165.7(5)
C13 Mo1 Mo2 112.6(4)
C12 Mo1 Mo2 131.3(4)
Mo3 Mo1 Mo2 60.15(4)
S2 Mo1 W1 53.87(9)
S1 Mo1 W1 100.98(9)
S3 Mo1 W1 54.19(8)
C14 Mo1 W1 175.4(4)
C15 Mo1 W1 144.3(4)
C11 Mo1 W1 117.8(4)
C13 Mo1 W1 142.3(4)
C12 Mo1 W1 118.0(4)
Mo3 Mo1 W1 61.46(4)
Mo2 Mo1 W1 61.22(4)
S4 Mo2 S2 106.70(12)
S4 Mo2 C23 96.8(4)
S2 Mo2 C23 144.4(4)
S4 Mo2 S1 101.89(12)
S2 Mo2 S1 101.74(12)
C23 Mo2 S1 99.1(4)
S4 Mo2 C21 111.7(4)
S2 Mo2 C21 89.1(4)
C23 Mo2 C21 57.0(5)
S1 Mo2 C21 140.1(4)
S4 Mo2 C22 85.8(4)
S2 Mo2 C22 120.5(5)
C23 Mo2 C22 34.0(5)
S1 Mo2 C22 133.0(4)
C21 Mo2 C22 35.5(6)
S4 Mo2 C24 130.6(3)
S2 Mo2 C24 119.8(3)
C23 Mo2 C24 34.5(5)
S1 Mo2 C24 84.9(4)
C21 Mo2 C24 57.0(5)
C22 Mo2 C24 57.6(5)
S4 Mo2 C25 143.5(4)
S2 Mo2 C25 89.1(4)
C23 Mo2 C25 57.1(5)
S1 Mo2 C25 106.8(4)
C21 Mo2 C25 34.3(5)
C22 Mo2 C25 58.2(6)
C24 Mo2 C25 34.3(5)
S4 Mo2 Mo1 100.73(9)
S2 Mo2 Mo1 51.87(8)
C23 Mo2 Mo1 148.7(4)
S1 Mo2 Mo1 52.00(8)
C21 Mo2 Mo1 135.5(4)
C22 Mo2 Mo1 171.0(5)
C24 Mo2 Mo1 120.1(3)
C25 Mo2 Mo1 114.5(4)
S4 Mo2 Mo3 52.20(9)
S2 Mo2 Mo3 100.62(9)
C23 Mo2 Mo3 114.9(4)
S1 Mo2 Mo3 51.81(8)
C21 Mo2 Mo3 162.9(4)
C22 Mo2 Mo3 129.0(4)
C24 Mo2 Mo3 126.5(4)
C25 Mo2 Mo3 157.7(4)
Mo1 Mo2 Mo3 59.85(4)
S4 Mo2 W1 54.17(8)
S2 Mo2 W1 53.68(8)
C23 Mo2 W1 147.7(4)
S1 Mo2 W1 100.65(8)
C21 Mo2 W1 116.2(4)
C22 Mo2 W1 120.1(4)
C24 Mo2 W1 172.0(3)
C25 Mo2 W1 137.7(4)
Mo1 Mo2 W1 60.84(4)
Mo3 Mo2 W1 61.24(4)
S1 Mo3 S3 102.08(12)
S1 Mo3 C322 96.9(8)
S3 Mo3 C322 97.9(9)
S1 Mo3 S4 101.63(11)
S3 Mo3 S4 106.64(12)
C322 Mo3 S4 145.1(6)
S1 Mo3 C341 94.6(6)
S3 Mo3 C341 145.6(5)
C322 Mo3 C341 49.8(9)
S4 Mo3 C341 99.1(6)
S1 Mo3 C312 133.2(9)
S3 Mo3 C312 83.6(7)
C322 Mo3 C312 36.8(9)
S4 Mo3 C312 121.5(10)
C341 Mo3 C312 63.3(8)
S1 Mo3 C332 86.8(7)
S3 Mo3 C332 133.3(10)
C322 Mo3 C332 35.4(9)
S4 Mo3 C332 116.4(11)
C341 Mo3 C332 17.8(10)
C312 Mo3 C332 59.3(8)
S1 Mo3 C351 128.3(8)
S3 Mo3 C351 123.7(8)
C322 Mo3 C351 57.5(8)
S4 Mo3 C351 88.0(5)
C341 Mo3 C351 33.9(8)
C312 Mo3 C351 45.2(10)
C332 Mo3 C351 45.3(10)
S1 Mo3 C342 112.4(9)
S3 Mo3 C342 139.8(7)
C322 Mo3 C342 58.9(8)
S4 Mo3 C342 86.6(7)
C341 Mo3 C342 19.9(6)
C312 Mo3 C342 57.9(9)
C332 Mo3 C342 35.5(9)
C351 Mo3 C342 16.7(8)
S1 Mo3 C352 143.6(8)
S3 Mo3 C352 106.6(10)
C322 Mo3 C352 57.6(8)
S4 Mo3 C352 91.2(7)
C341 Mo3 C352 49.5(10)
C312 Mo3 C352 33.4(9)
C332 Mo3 C352 57.2(9)
C351 Mo3 C352 17.2(5)
C342 Mo3 C352 33.8(8)
S1 Mo3 C321 107.4(7)
S3 Mo3 C321 87.7(6)
C322 Mo3 C321 13.3(7)
S4 Mo3 C321 144.1(5)
C341 Mo3 C321 58.4(7)
C312 Mo3 C321 25.8(10)
C332 Mo3 C321 46.5(10)
C351 Mo3 C321 57.4(7)
C342 Mo3 C321 63.1(8)
C352 Mo3 C321 52.9(8)
S1 Mo3 C331 82.5(5)
S3 Mo3 C331 117.2(7)
C322 Mo3 C331 21.9(9)
S4 Mo3 C331 134.1(7)
C341 Mo3 C331 35.4(7)
C312 Mo3 C331 55.1(8)
C332 Mo3 C331 17.8(7)
C351 Mo3 C331 57.2(8)
C342 Mo3 C331 51.2(9)
C352 Mo3 C331 64.7(8)
C321 Mo3 C331 35.0(8)
S1 Mo3 C311 140.9(6)
S3 Mo3 C311 92.2(7)
C322 Mo3 C311 44.7(11)
S4 Mo3 C311 108.9(8)
C341 Mo3 C311 57.4(8)
C312 Mo3 C311 13.6(6)
C332 Mo3 C311 58.0(9)
C351 Mo3 C311 33.2(9)
C342 Mo3 C311 47.8(9)
C352 Mo3 C311 19.9(9)
C321 Mo3 C311 36.3(8)
C331 Mo3 C311 58.7(7)
S1 Mo3 Mo1 52.11(8)
S3 Mo3 Mo1 52.09(8)
C322 Mo3 Mo1 114.2(6)
S4 Mo3 Mo1 100.49(9)
C341 Mo3 Mo1 144.1(7)
C312 Mo3 Mo1 126.9(9)
C332 Mo3 Mo1 130.1(9)
C351 Mo3 Mo1 171.2(6)
C342 Mo3 Mo1 163.8(9)
C352 Mo3 Mo1 157.9(10)
C321 Mo3 Mo1 113.9(5)
C331 Mo3 Mo1 116.3(6)
C311 Mo3 Mo1 139.5(8)
S1 Mo3 Mo2 52.00(8)
S3 Mo3 Mo2 100.86(9)
C322 Mo3 Mo2 146.3(9)
S4 Mo3 Mo2 51.74(8)
C341 Mo3 Mo2 113.1(5)
C312 Mo3 Mo2 172.6(10)
C332 Mo3 Mo2 119.4(8)
C351 Mo3 Mo2 128.1(7)
C342 Mo3 Mo2 116.4(6)
C352 Mo3 Mo2 139.2(8)
C321 Mo3 Mo2 158.8(7)
C331 Mo3 Mo2 126.2(5)
C311 Mo3 Mo2 159.0(9)
Mo1 Mo3 Mo2 60.01(4)
S1 Mo3 W1 100.56(8)
S3 Mo3 W1 53.88(8)
C322 Mo3 W1 149.4(10)
S4 Mo3 W1 53.94(9)
C341 Mo3 W1 151.1(6)
C312 Mo3 W1 118.7(6)
C332 Mo3 W1 168.7(10)
C351 Mo3 W1 124.5(6)
C342 Mo3 W1 133.3(9)
C352 Mo3 W1 114.3(7)
C321 Mo3 W1 136.6(7)
C331 Mo3 W1 170.9(7)
C311 Mo3 W1 117.0(5)
Mo1 Mo3 W1 60.79(4)
Mo2 Mo3 W1 60.94(4)
Mo3 S1 Mo1 75.93(10)
Mo3 S1 Mo2 76.19(10)
Mo1 S1 Mo2 75.96(10)
Mo1 S2 Mo2 76.17(10)
Mo1 S2 W1 76.32(9)
Mo2 S2 W1 76.60(10)
Mo3 S3 Mo1 75.86(10)
Mo3 S3 W1 76.54(10)
Mo1 S3 W1 75.93(9)
Mo2 S4 Mo3 76.06(10)
Mo2 S4 W1 76.28(10)
Mo3 S4 W1 76.27(10)
O10 C10 W1 176.9(15)
O20 C20 W1 175.4(17)
O30 C30 W1 173.4(18)
C12 C11 C15 105.4(13)
C12 C11 Mo1 72.9(8)
C15 C11 Mo1 71.8(8)
C11 C12 C13 109.0(14)
C11 C12 Mo1 72.2(9)
C13 C12 Mo1 72.4(8)
C14 C13 C12 107.0(13)
C14 C13 Mo1 72.1(8)
C12 C13 Mo1 72.8(8)
C15 C14 C13 109.9(14)
C15 C14 Mo1 73.3(8)
C13 C14 Mo1 73.2(7)
C14 C15 C11 108.7(13)
C14 C15 Mo1 73.0(8)
C11 C15 Mo1 72.3(8)
C25 C21 C22 108.5(13)
C25 C21 Mo2 73.3(7)
C22 C21 Mo2 72.3(7)
C23 C22 C21 105.8(14)
C23 C22 Mo2 72.5(8)
C21 C22 Mo2 72.2(7)
C22 C23 C24 110.3(14)
C22 C23 Mo2 73.5(8)
C24 C23 Mo2 73.5(7)
C23 C24 C25 107.7(13)
C23 C24 Mo2 72.0(7)
C25 C24 Mo2 73.1(7)
C21 C25 C24 107.7(13)
C21 C25 Mo2 72.4(7)
C24 C25 Mo2 72.6(7)
C351 C311 C321 106.4(19)
C351 C311 Mo3 72.8(8)
C321 C311 Mo3 71.6(8)
C331 C321 C311 106.3(18)
C331 C321 Mo3 72.5(8)
C311 C321 Mo3 72.0(8)
C321 C331 C341 107.3(16)
C321 C331 Mo3 72.5(7)
C341 C331 Mo3 71.7(7)
C351 C341 C331 107.2(16)
C351 C341 Mo3 73.2(8)
C331 C341 Mo3 72.8(7)
C311 C351 C341 112.6(19)
C311 C351 Mo3 74.0(9)
C341 C351 Mo3 72.9(8)
C352 C312 C322 106(2)
C352 C312 Mo3 73.5(9)
C322 C312 Mo3 71.3(8)
C332 C322 C312 106(2)
C332 C322 Mo3 72.6(8)
C312 C322 Mo3 71.8(8)
C322 C332 C342 108(2)
C322 C332 Mo3 72.0(8)
C342 C332 Mo3 72.4(8)
C352 C342 C332 106.9(18)
C352 C342 Mo3 73.2(8)
C332 C342 Mo3 72.2(8)
C312 C352 C342 113.3(19)
C312 C352 Mo3 73.0(9)
C342 C352 Mo3 72.9(8)
O1 S10 O2 112.6(10)
O1 S10 O3 112.3(9)
O2 S10 O3 111.4(10)
O1 S10 C1 106.2(7)
O2 S10 C1 107.8(8)
O3 S10 C1 106.0(7)
C2 C1 C6 120.3(15)
C2 C1 S10 120.4(11)
C6 C1 S10 119.3(13)
C1 C2 C3 117.9(16)
C4 C3 C2 121(2)
C5 C4 C3 120.1(19)
C5 C4 C7 120(2)
C3 C4 C7 120(3)
C4 C5 C6 120(2)
C5 C6 C1 120(2)

loop_
_geom_bond_atom_site_label_1
_geom_bond_atom_site_label_2
_geom_bond_distance
W1 C20 2.038(16)
W1 C10 2.047(17)
W1 C30 2.068(18)
W1 S2 2.464(3)
W1 S3 2.478(3)
W1 S4 2.483(3)
W1 Mo1 2.9645(16)
W1 Mo2 2.9753(13)
W1 Mo3 2.9838(16)
Mo1 S2 2.330(3)
Mo1 S1 2.337(3)
Mo1 S3 2.337(3)
Mo1 C14 2.341(14)
Mo1 C15 2.344(13)
Mo1 C11 2.350(14)
Mo1 C13 2.354(12)
Mo1 C12 2.359(15)
Mo1 Mo3 2.8724(17)
Mo1 Mo2 2.8770(17)
Mo2 S4 2.331(3)
Mo2 S2 2.333(3)
Mo2 C23 2.335(13)
Mo2 S1 2.338(3)
Mo2 C21 2.348(12)
Mo2 C22 2.348(13)
Mo2 C24 2.353(12)
Mo2 C25 2.360(13)
Mo2 Mo3 2.8811(15)
Mo3 S1 2.332(3)
Mo3 S3 2.336(3)
Mo3 C322 2.344(15)
Mo3 S4 2.346(3)
Mo3 C341 2.349(13)
Mo3 C312 2.352(14)
Mo3 C332 2.352(15)
Mo3 C351 2.353(14)
Mo3 C342 2.355(15)
Mo3 C352 2.358(15)
Mo3 C321 2.362(13)
Mo3 C331 2.363(13)
Mo3 C311 2.368(14)
C10 O10 1.118(19)
C20 O20 1.104(19)
C30 O30 1.11(2)
C11 C12 1.41(2)
C11 C15 1.45(2)
C12 C13 1.41(2)
C13 C14 1.40(2)
C14 C15 1.36(2)
C21 C25 1.39(2)
C21 C22 1.43(2)
C22 C23 1.37(2)
C23 C24 1.39(2)
C24 C25 1.39(2)
C311 C351 1.35(3)
C311 C321 1.47(3)
C321 C331 1.42(3)
C331 C341 1.43(3)
C341 C351 1.37(3)
C312 C352 1.36(3)
C312 C322 1.48(3)
C322 C332 1.43(3)
C332 C342 1.43(3)
C342 C352 1.37(3)
S10 O1 1.428(13)
S10 O2 1.430(14)
S10 O3 1.439(12)
S10 C1 1.779(15)
C1 C2 1.38(2)
C1 C6 1.39(2)
C2 C3 1.40(2)
C3 C4 1.38(3)
C4 C5 1.34(3)
C4 C7 1.57(3)
C5 C6 1.38(3)
O1S C1S 1.35(4)
